data_2106781
loop_
_publ_author_name
'Cromer, D.T.'

_publ_section_title
;
 Plutonium-rhodium Pu5 Rh4
;
_journal_name_full 'Acta Crystallographica B (24,1968-38,1982)'
_journal_page_first 1993
_journal_page_last 1995
_journal_volume 33
_journal_year 1977
_chemical_formula_sum 'Pu5 Rh4'
_space_group_IT_number 62
_symmetry_space_group_name_Hall '-P 2ac 2n'
_symmetry_space_group_name_H-M 'P n m a'
_cell_angle_alpha 90
_cell_angle_beta 90
_cell_angle_gamma 90
_cell_formula_units_Z 4
_cell_length_a 7.276
_cell_length_b 14.332
_cell_length_c 7.419
_cell_volume 773.651
_citation_journal_id_ASTM ACBCAR
_cod_data_source_file Cromer_ACBCAR_1977_340.cif
_cod_data_source_block Pu5Rh4
_cod_original_cell_volume 773.6506
_cod_database_code 2106781

loop_
_symmetry_equiv_pos_as_xyz
x,y,z
-x+1/2,-y,z+1/2
x+1/2,-y+1/2,-z+1/2
-x,y+1/2,-z
-x,-y,-z
x-1/2,y,-z-1/2
-x-1/2,y-1/2,z-1/2
x,-y-1/2,z

loop_
_atom_site_label
_atom_site_type_symbol
_atom_site_fract_x
_atom_site_fract_y
_atom_site_fract_z
_atom_site_occupancy
_atom_site_U_iso_or_equiv
Pu1 Pu 0.32245 0.25 0.01077 1 0.0
Rh1 Rh 0.1898 0.25 0.3529 1 0.0
Rh3 Rh 0.1845 0.5391 0.4609 1 0.0
Pu2 Pu 0.34236 0.62196 0.16361 1 0.0
Rh2 Rh 0.4602 0.25 0.6114 1 0.0
Pu3 Pu 0.00148 0.40796 0.17796 1 0.0
